data_2311783
loop_
_publ_author_name
'Fulle, Kyle'
'Sanjeewa, Liurukara D.'
'McMillen, Colin D.'
'Kolis, Joseph W.'

_publ_section_title
;
 Crystal chemistry and the role of ionic radius in rare earth
 tetrasilicates:
 Ba<sub>2</sub>RE<sub>2</sub>Si<sub>4</sub>O<sub>12</sub>F<sub>2</sub> (RE
 = Er<sup>3+</sup>-Lu<sup>3+</sup>) and
 Ba<sub>2</sub>RE<sub>2</sub>Si<sub>4</sub>O<sub>13</sub> (RE =
 La<sup>3+</sup>-Ho<sup>3+</sup>).
;
_journal_issue 'Pt 5'
_journal_name_full 'Acta crystallographica Section B, Structural science, crystal engineering and materials'
_journal_page_first 907
_journal_page_last 915
_journal_paper_doi 10.1107/S2052520617009544
_journal_volume 73
_journal_year 2017
_chemical_formula_sum 'Ba2 Ho2 O13 Si4'
_chemical_formula_weight 924.90
_space_group_crystal_system monoclinic
_space_group_IT_number 15
_space_group_name_Hall '-C 2yc'
_space_group_name_H-M_alt 'C 1 2/c 1'
_atom_sites_solution_primary direct
_atom_sites_solution_secondary difmap
_audit_creation_method SHELXL-2014/7
_cell_angle_alpha 90
_cell_angle_beta 103.971(12)
_cell_angle_gamma 90
_cell_formula_units_Z 4
_cell_length_a 12.8127(7)
_cell_length_b 5.1934(5)
_cell_length_c 17.514(3)
_cell_measurement_reflns_used 2892
_cell_measurement_temperature 298(2)
_cell_measurement_theta_max 26.7225
_cell_measurement_theta_min 2.3967
_cell_volume 1130.9(2)
_computing_cell_refinement 'CrystalClear (Rigaku/MSC, 2008)'
_computing_data_collection 'CrystalClear (Rigaku/MSC, 2008)'
_computing_data_reduction 'CrystalClear (Rigaku/MSC, 2008)'
_computing_molecular_graphics 'DIAMOND (Bradenburg, 1999)'
_computing_publication_material 'SHELXL-2014/7 (Sheldrick, 2014)'
_computing_structure_refinement 'SHELXL-2014/7 (Sheldrick, 2014)'
_computing_structure_solution 'SHELXL-2014/7 (Sheldrick, 2014)'
_diffrn_ambient_temperature 298(2)
_diffrn_detector_area_resol_mean 14.6199
_diffrn_measured_fraction_theta_full 0.997
_diffrn_measured_fraction_theta_max 0.983
_diffrn_measurement_device_type 'Rigaku AFC8S'
_diffrn_measurement_method '\w scans'
_diffrn_radiation_type MoK\a
_diffrn_radiation_wavelength 0.71073
_diffrn_reflns_av_R_equivalents 0.0498
_diffrn_reflns_av_unetI/netI 0.0313
_diffrn_reflns_Laue_measured_fraction_full 0.997
_diffrn_reflns_Laue_measured_fraction_max 0.983
_diffrn_reflns_limit_h_max 14
_diffrn_reflns_limit_h_min -16
_diffrn_reflns_limit_k_max 6
_diffrn_reflns_limit_k_min -6
_diffrn_reflns_limit_l_max 22
_diffrn_reflns_limit_l_min -21
_diffrn_reflns_number 4762
_diffrn_reflns_point_group_measured_fraction_full 0.997
_diffrn_reflns_point_group_measured_fraction_max 0.983
_diffrn_reflns_theta_full 25.242
_diffrn_reflns_theta_max 26.707
_diffrn_reflns_theta_min 2.397
_diffrn_source 'fine-focus sealed tube'
_exptl_absorpt_coefficient_mu 21.208
_exptl_absorpt_correction_T_max 1.0000
_exptl_absorpt_correction_T_min 0.5231
_exptl_absorpt_correction_type multi-scan
_exptl_absorpt_process_details 'REQAB, CrystalClear'
_exptl_crystal_colour pink
_exptl_crystal_density_diffrn 5.432
_exptl_crystal_description block
_exptl_crystal_F_000 1624
_exptl_crystal_size_max 0.270
_exptl_crystal_size_mid 0.250
_exptl_crystal_size_min 0.220
_exptl_transmission_factor_max 1.0000
_exptl_transmission_factor_min 0.5231
_refine_diff_density_max 2.121
_refine_diff_density_min -3.120
_refine_diff_density_rms 0.449
_refine_ls_extinction_coef 0.0081(3)
_refine_ls_extinction_expression Fc^*^=kFc[1+0.001xFc^2^\l^3^/sin(2\q)]^-1/4^
_refine_ls_extinction_method 'SHELXL-2014/7 (Sheldrick 2014'
_refine_ls_goodness_of_fit_ref 1.130
_refine_ls_hydrogen_treatment undef
_refine_ls_matrix_type full
_refine_ls_number_parameters 97
_refine_ls_number_reflns 1182
_refine_ls_number_restraints 0
_refine_ls_restrained_S_all 1.130
_refine_ls_R_factor_all 0.0366
_refine_ls_R_factor_gt 0.0345
_refine_ls_shift/su_max 0.001
_refine_ls_shift/su_mean 0.000
_refine_ls_structure_factor_coef Fsqd
_refine_ls_weighting_details 'w=1/[\s^2^(Fo^2^)+(0.0790P)^2^+31.2028P] where P=(Fo^2^+2Fc^2^)/3'
_refine_ls_weighting_scheme calc
_refine_ls_wR_factor_gt 0.1004
_refine_ls_wR_factor_ref 0.1026
_reflns_Friedel_coverage 0.000
_reflns_number_gt 1104
_reflns_number_total 1182
_reflns_threshold_expression 'I > 2\s(I)'
_cod_data_source_file rm5005sup1.cif
_cod_data_source_block Ho
_cod_original_sg_symbol_H-M 'C 2/c'
_cod_database_code 2311783
_shelx_shelxl_version_number 2014/7
_shelx_space_group_comment
;
The symmetry employed for this shelxl refinement is uniquely defined
by the following loop, which should always be used as a source of
symmetry information in preference to the above space-group names.
They are only intended as comments.
;
_shelx_estimated_absorpt_t_min 0.110
_shelx_estimated_absorpt_t_max 0.174

loop_
_space_group_symop_operation_xyz
'x, y, z'
'-x, y, -z+1/2'
'x+1/2, y+1/2, z'
'-x+1/2, y+1/2, -z+1/2'
'-x, -y, -z'
'x, -y, z-1/2'
'-x+1/2, -y+1/2, -z'
'x+1/2, -y+1/2, z-1/2'

loop_
_atom_site_label
_atom_site_type_symbol
_atom_site_fract_x
_atom_site_fract_y
_atom_site_fract_z
_atom_site_U_iso_or_equiv
_atom_site_adp_type
_atom_site_occupancy
_atom_site_site_symmetry_order
_atom_site_calc_flag
_atom_site_refinement_flags_posn
_atom_site_refinement_flags_adp
_atom_site_refinement_flags_occupancy
Ho1 Ho 0.88679(3) 0.01047(6) 0.41597(2) 0.0078(2) Uani 1 1 d . . .
Ba1 Ba 0.66256(4) 0.49473(7) 0.33300(3) 0.0100(2) Uani 1 1 d . . .
Si1 Si 0.8803(2) -0.4681(4) 0.54234(14) 0.0085(5) Uani 1 1 d . . .
Si2 Si 1.06245(18) -0.5449(4) 0.68267(13) 0.0089(5) Uani 1 1 d . . .
O1 O 0.9795(4) -0.6463(9) 0.5988(3) 0.0116(10) Uani 1 1 d . . .
O2 O 0.7911(5) -0.4564(11) 0.5940(3) 0.0122(11) Uani 1 1 d . . .
O3 O 0.9295(4) -0.1774(9) 0.5368(3) 0.0107(10) Uani 1 1 d . . .
O4 O 0.8428(4) -0.6024(10) 0.4583(3) 0.0123(10) Uani 1 1 d . . .
O5 O 0.5000 0.1411(13) 0.2500 0.0117(14) Uani 1 2 d S T P
O6 O 0.9187(4) 0.2425(10) 0.3125(3) 0.0159(11) Uani 1 1 d . . .
O7 O 0.8355(4) -0.2686(10) 0.3082(3) 0.0141(11) Uani 1 1 d . . .

loop_
_atom_site_aniso_label
_atom_site_aniso_U_11
_atom_site_aniso_U_22
_atom_site_aniso_U_33
_atom_site_aniso_U_23
_atom_site_aniso_U_13
_atom_site_aniso_U_12
Ho1 0.0100(3) 0.0085(3) 0.0060(3) 0.00006(9) 0.0043(2) -0.00013(9)
Ba1 0.0124(4) 0.0104(3) 0.0084(4) -0.00093(12) 0.0046(3) -0.00184(12)
Si1 0.0103(10) 0.0082(9) 0.0080(12) -0.0005(7) 0.0042(8) -0.0001(7)
Si2 0.0124(10) 0.0082(9) 0.0079(10) -0.0001(7) 0.0057(8) 0.0002(8)
O1 0.017(3) 0.008(2) 0.010(2) -0.0002(18) 0.004(2) 0.0010(19)
O2 0.012(3) 0.016(2) 0.011(3) -0.002(2) 0.007(2) 0.001(2)
O3 0.014(2) 0.008(2) 0.009(2) 0.0012(18) 0.0018(19) -0.0023(19)
O4 0.015(2) 0.012(3) 0.010(2) -0.0023(19) 0.004(2) 0.002(2)
O5 0.023(4) 0.009(3) 0.007(3) 0.000 0.010(3) 0.000
O6 0.023(3) 0.014(3) 0.013(3) -0.002(2) 0.009(2) -0.004(2)
O7 0.014(2) 0.014(2) 0.016(3) 0.001(2) 0.006(2) 0.0022(19)

loop_
_atom_type_symbol
_atom_type_description
_atom_type_scat_dispersion_real
_atom_type_scat_dispersion_imag
_atom_type_scat_source
O O 0.0106 0.0060 'International Tables Vol C Tables 4.2.6.8 and 6.1.1.4'
Si Si 0.0817 0.0704 'International Tables Vol C Tables 4.2.6.8 and 6.1.1.4'
Ba Ba -0.3244 2.2819 'International Tables Vol C Tables 4.2.6.8 and 6.1.1.4'
Ho Ho -0.2175 4.6783 'International Tables Vol C Tables 4.2.6.8 and 6.1.1.4'

loop_
_geom_angle_atom_site_label_1
_geom_angle_atom_site_label_2
_geom_angle_atom_site_label_3
_geom_angle
_geom_angle_site_symmetry_1
_geom_angle_site_symmetry_3
O4 Ho1 O2 79.01(19) 1_565 7_646
O4 Ho1 O3 95.74(18) 1_565 .
O2 Ho1 O3 91.72(19) 7_646 .
O4 Ho1 O6 84.13(19) 1_565 .
O2 Ho1 O6 111.9(2) 7_646 .
O3 Ho1 O6 155.77(18) . .
O4 Ho1 O7 140.36(18) 1_565 .
O2 Ho1 O7 77.28(19) 7_646 .
O3 Ho1 O7 116.21(17) . .
O6 Ho1 O7 75.96(18) . .
O4 Ho1 O3 82.52(17) 1_565 5_756
O2 Ho1 O3 159.34(19) 7_646 5_756
O3 Ho1 O3 80.92(18) . 5_756
O6 Ho1 O3 75.03(17) . 5_756
O7 Ho1 O3 123.29(18) . 5_756
O4 Ho1 O1 154.11(17) 1_565 5_746
O2 Ho1 O1 125.23(18) 7_646 5_746
O3 Ho1 O1 76.37(17) . 5_746
O6 Ho1 O1 93.21(17) . 5_746
O7 Ho1 O1 62.29(16) . 5_746
O3 Ho1 O1 71.96(16) 5_756 5_746
O4 Ho1 Si2 165.78(14) 1_565 5_746
O2 Ho1 Si2 101.63(15) 7_646 5_746
O3 Ho1 Si2 98.43(13) . 5_746
O6 Ho1 Si2 82.48(13) . 5_746
O7 Ho1 Si2 29.92(13) . 5_746
O3 Ho1 Si2 98.55(12) 5_756 5_746
O1 Ho1 Si2 32.39(12) 5_746 5_746
O4 Ho1 Si1 113.35(14) 1_565 .
O2 Ho1 Si1 76.86(15) 7_646 .
O3 Ho1 Si1 26.30(13) . .
O6 Ho1 Si1 162.08(14) . .
O7 Ho1 Si1 91.52(13) . .
O3 Ho1 Si1 102.39(12) 5_756 .
O1 Ho1 Si1 69.40(12) 5_746 .
Si2 Ho1 Si1 80.38(6) 5_746 .
O4 Ho1 Ho1 88.53(13) 1_565 5_756
O2 Ho1 Ho1 131.10(15) 7_646 5_756
O3 Ho1 Ho1 42.35(12) . 5_756
O6 Ho1 Ho1 113.54(14) . 5_756
O7 Ho1 Ho1 130.80(12) . 5_756
O3 Ho1 Ho1 38.57(11) 5_756 5_756
O1 Ho1 Ho1 68.89(11) 5_746 5_756
Si2 Ho1 Ho1 101.19(4) 5_746 5_756
Si1 Ho1 Ho1 65.19(4) . 5_756
O4 Ho1 Ba1 46.92(13) 1_565 .
O2 Ho1 Ba1 53.31(15) 7_646 .
O3 Ho1 Ba1 128.67(13) . .
O6 Ho1 Ba1 67.41(14) . .
O7 Ho1 Ba1 93.53(12) . .
O3 Ho1 Ba1 117.76(11) 5_756 .
O1 Ho1 Ba1 152.82(11) 5_746 .
Si2 Ho1 Ba1 122.31(4) 5_746 .
Si1 Ho1 Ba1 127.08(4) . .
Ho1 Ho1 Ba1 135.423(17) 5_756 .
O4 Ho1 Ba1 120.55(13) 1_565 1_545
O2 Ho1 Ba1 41.88(14) 7_646 1_545
O3 Ho1 Ba1 92.39(12) . 1_545
O6 Ho1 Ba1 108.60(13) . 1_545
O7 Ho1 Ba1 40.98(13) . 1_545
O3 Ho1 Ba1 156.65(12) 5_756 1_545
O1 Ho1 Ba1 84.75(11) 5_746 1_545
Si2 Ho1 Ba1 60.10(4) 5_746 1_545
Si1 Ho1 Ba1 66.81(4) . 1_545
Ho1 Ho1 Ba1 130.749(17) 5_756 1_545
Ba1 Ho1 Ba1 83.862(15) . 1_545
O7 Ba1 O2 64.72(17) 1_565 7_656
O7 Ba1 O6 77.41(16) 1_565 4_655
O2 Ba1 O6 90.78(17) 7_656 4_655
O7 Ba1 O4 69.61(16) 1_565 1_565
O2 Ba1 O4 75.33(16) 7_656 1_565
O6 Ba1 O4 147.02(16) 4_655 1_565
O7 Ba1 O7 84.09(12) 1_565 4_655
O2 Ba1 O7 142.29(17) 7_656 4_655
O6 Ba1 O7 60.70(15) 4_655 4_655
O4 Ba1 O7 114.49(15) 1_565 4_655
O7 Ba1 O5 137.62(12) 1_565 .
O2 Ba1 O5 147.85(16) 7_656 .
O6 Ba1 O5 76.80(14) 4_655 .
O4 Ba1 O5 129.24(15) 1_565 .
O7 Ba1 O5 53.94(11) 4_655 .
O7 Ba1 O3 118.66(15) 1_565 7_656
O2 Ba1 O3 55.75(16) 7_656 7_656
O6 Ba1 O3 114.84(14) 4_655 7_656
O4 Ba1 O3 82.08(14) 1_565 7_656
O7 Ba1 O3 156.27(14) 4_655 7_656
O5 Ba1 O3 102.58(10) . 7_656
O7 Ba1 O1 161.78(15) 1_565 7_646
O2 Ba1 O1 115.35(16) 7_656 7_646
O6 Ba1 O1 120.41(15) 4_655 7_646
O4 Ba1 O1 92.51(14) 1_565 7_646
O7 Ba1 O1 100.95(14) 4_655 7_646
O5 Ba1 O1 52.18(10) . 7_646
O3 Ba1 O1 59.75(13) 7_656 7_646
O7 Ba1 O2 113.82(16) 1_565 7_646
O2 Ba1 O2 127.5(2) 7_656 7_646
O6 Ba1 O2 141.60(16) 4_655 7_646
O4 Ba1 O2 58.25(15) 1_565 7_646
O7 Ba1 O2 83.25(15) 4_655 7_646
O5 Ba1 O2 71.01(15) . 7_646
O3 Ba1 O2 92.50(14) 7_656 7_646
O1 Ba1 O2 50.38(14) 7_646 7_646
O7 Ba1 O6 127.08(14) 1_565 3_455
O2 Ba1 O6 78.55(15) 7_656 3_455
O6 Ba1 O6 65.93(17) 4_655 3_455
O4 Ba1 O6 136.62(14) 1_565 3_455
O7 Ba1 O6 107.43(14) 4_655 3_455
O5 Ba1 O6 69.31(13) . 3_455
O3 Ba1 O6 54.56(13) 7_656 3_455
O1 Ba1 O6 68.44(13) 7_646 3_455
O2 Ba1 O6 118.71(14) 7_646 3_455
O7 Ba1 Si1 92.32(12) 1_565 7_656
O2 Ba1 Si1 27.70(13) 7_656 7_656
O6 Ba1 Si1 99.65(11) 4_655 7_656
O4 Ba1 Si1 81.92(11) 1_565 7_656
O7 Ba1 Si1 160.34(11) 4_655 7_656
O5 Ba1 Si1 124.79(8) . 7_656
O3 Ba1 Si1 28.81(10) 7_656 7_656
O1 Ba1 Si1 88.46(10) 7_646 7_656
O2 Ba1 Si1 115.66(12) 7_646 7_656
O6 Ba1 Si1 59.88(10) 3_455 7_656
O7 Ba1 Si2 110.60(12) 1_565 8_445
O2 Ba1 Si2 159.51(13) 7_656 8_445
O6 Ba1 Si2 68.84(11) 4_655 8_445
O4 Ba1 Si2 123.01(11) 1_565 8_445
O7 Ba1 Si2 26.51(11) 4_655 8_445
O5 Ba1 Si2 27.73(5) . 8_445
O3 Ba1 Si2 130.28(10) 7_656 8_445
O1 Ba1 Si2 75.65(10) 7_646 8_445
O2 Ba1 Si2 72.93(12) 7_646 8_445
O6 Ba1 Si2 90.73(10) 3_455 8_445
Si1 Ba1 Si2 150.31(6) 7_656 8_445
O4 Si1 O2 115.9(3) . .
O4 Si1 O3 112.3(3) . .
O2 Si1 O3 109.3(3) . .
O4 Si1 O1 108.5(3) . .
O2 Si1 O1 103.1(3) . .
O3 Si1 O1 107.0(3) . .
O4 Si1 Ho1 76.3(2) . .
O2 Si1 Ho1 118.4(2) . .
O3 Si1 Ho1 37.69(18) . .
O1 Si1 Ho1 131.3(2) . .
O4 Si1 Ba1 147.7(2) . 7_656
O2 Si1 Ba1 51.2(2) . 7_656
O3 Si1 Ba1 60.13(18) . 7_656
O1 Si1 Ba1 103.59(19) . 7_656
Ho1 Si1 Ba1 85.51(5) . 7_656
O4 Si1 Ba1 99.8(2) . 7_646
O2 Si1 Ba1 57.5(2) . 7_646
O3 Si1 Ba1 147.5(2) . 7_646
O1 Si1 Ba1 55.59(18) . 7_646
Ho1 Si1 Ba1 172.75(8) . 7_646
Ba1 Si1 Ba1 94.99(6) 7_656 7_646
O6 Si2 O7 118.8(3) 5_756 5_746
O6 Si2 O5 110.7(3) 5_756 7_646
O7 Si2 O5 105.6(3) 5_746 7_646
O6 Si2 O1 114.4(3) 5_756 .
O7 Si2 O1 103.1(3) 5_746 .
O5 Si2 O1 102.5(2) 7_646 .
O6 Si2 Ho1 138.1(2) 5_756 5_746
O7 Si2 Ho1 46.8(2) 5_746 5_746
O5 Si2 Ho1 111.2(2) 7_646 5_746
O1 Si2 Ho1 56.36(18) . 5_746
O6 Si2 Ba1 126.3(2) 5_756 8_546
O7 Si2 Ba1 52.0(2) 5_746 8_546
O5 Si2 Ba1 54.42(16) 7_646 8_546
O1 Si2 Ba1 119.1(2) . 8_546
Ho1 Si2 Ba1 79.25(5) 5_746 8_546
O6 Si2 Ba1 78.1(2) 5_756 5_756
O7 Si2 Ba1 42.6(2) 5_746 5_756
O5 Si2 Ba1 136.49(12) 7_646 5_756
O1 Si2 Ba1 112.3(2) . 5_756
Ho1 Si2 Ba1 71.15(4) 5_746 5_756
Ba1 Si2 Ba1 85.34(5) 8_546 5_756
O6 Si2 Ba1 137.7(2) 5_756 7_646
O7 Si2 Ba1 103.3(2) 5_746 7_646
O5 Si2 Ba1 49.79(15) 7_646 7_646
O1 Si2 Ba1 54.14(19) . 7_646
Ho1 Si2 Ba1 74.40(5) 5_746 7_646
Ba1 Si2 Ba1 76.78(5) 8_546 7_646
Ba1 Si2 Ba1 143.53(7) 5_756 7_646
Si2 O1 Si1 124.7(3) . .
Si2 O1 Ho1 91.3(2) . 5_746
Si1 O1 Ho1 139.6(3) . 5_746
Si2 O1 Ba1 99.0(2) . 7_646
Si1 O1 Ba1 96.9(2) . 7_646
Ho1 O1 Ba1 94.47(15) 5_746 7_646
Si1 O2 Ho1 141.8(3) . 7_646
Si1 O2 Ba1 101.1(3) . 7_656
Ho1 O2 Ba1 104.3(2) 7_646 7_656
Si1 O2 Ba1 96.1(2) . 7_646
Ho1 O2 Ba1 90.51(18) 7_646 7_646
Ba1 O2 Ba1 127.5(2) 7_656 7_646
Si1 O3 Ho1 116.0(3) . .
Si1 O3 Ho1 130.8(3) . 5_756
Ho1 O3 Ho1 99.08(18) . 5_756
Si1 O3 Ba1 91.1(2) . 7_656
Ho1 O3 Ba1 121.82(19) . 7_656
Ho1 O3 Ba1 98.90(16) 5_756 7_656
Si1 O4 Ho1 130.4(3) . 1_545
Si1 O4 Ba1 130.3(3) . 1_545
Ho1 O4 Ba1 97.26(17) 1_545 1_545
Si2 O5 Si2 144.8(5) 8_445 7_646
Si2 O5 Ba1 104.31(14) 8_445 2_655
Si2 O5 Ba1 97.85(14) 7_646 2_655
Si2 O5 Ba1 97.85(14) 8_445 .
Si2 O5 Ba1 104.31(14) 7_646 .
Ba1 O5 Ba1 101.1(2) 2_655 .
Si2 O6 Ho1 122.1(3) 5_756 .
Si2 O6 Ba1 121.2(3) 5_756 4_645
Ho1 O6 Ba1 112.1(2) . 4_645
Si2 O6 Ba1 104.5(3) 5_756 3_545
Ho1 O6 Ba1 93.07(17) . 3_545
Ba1 O6 Ba1 93.08(14) 4_645 3_545
Si2 O7 Ho1 103.3(3) 5_746 .
Si2 O7 Ba1 113.3(3) 5_746 1_545
Ho1 O7 Ba1 103.70(19) . 1_545
Si2 O7 Ba1 101.5(2) 5_746 4_645
Ho1 O7 Ba1 110.16(19) . 4_645
Ba1 O7 Ba1 123.33(19) 1_545 4_645

loop_
_geom_bond_atom_site_label_1
_geom_bond_atom_site_label_2
_geom_bond_distance
_geom_bond_site_symmetry_2
Ho1 O4 2.260(5) 1_565
Ho1 O2 2.262(6) 7_646
Ho1 O3 2.274(5) .
Ho1 O6 2.295(5) .
Ho1 O7 2.345(5) .
Ho1 O3 2.457(5) 5_756
Ho1 O1 2.606(5) 5_746
Ho1 Si2 3.130(2) 5_746
Ho1 Si1 3.342(2) .
Ho1 Ho1 3.6011(9) 5_756
Ho1 Ba1 3.8308(7) .
Ho1 Ba1 3.9401(6) 1_545
Ba1 O7 2.659(5) 1_565
Ba1 O2 2.715(6) 7_656
Ba1 O6 2.819(5) 4_655
Ba1 O4 2.821(5) 1_565
Ba1 O7 2.831(5) 4_655
Ba1 O5 2.892(4) .
Ba1 O3 2.965(5) 7_656
Ba1 O1 3.011(5) 7_646
Ba1 O2 3.072(6) 7_646
Ba1 O6 3.317(6) 3_455
Ba1 Si1 3.419(2) 7_656
Ba1 Si2 3.522(2) 8_445
Si1 O4 1.595(5) .
Si1 O2 1.620(6) .
Si1 O3 1.648(5) .
Si1 O1 1.686(5) .
Si1 Ba1 3.419(2) 7_656
Si1 Ba1 3.623(2) 7_646
Si2 O6 1.588(6) 5_756
Si2 O7 1.604(5) 5_746
Si2 O5 1.654(3) 7_646
Si2 O1 1.677(5) .
Si2 Ho1 3.130(2) 5_746
Si2 Ba1 3.522(2) 8_546
Si2 Ba1 3.609(2) 5_756
Si2 Ba1 3.669(2) 7_646
O1 Ho1 2.606(5) 5_746
O1 Ba1 3.011(5) 7_646
O2 Ho1 2.261(6) 7_646
O2 Ba1 2.715(6) 7_656
O2 Ba1 3.072(6) 7_646
O3 Ho1 2.457(5) 5_756
O3 Ba1 2.965(5) 7_656
O4 Ho1 2.260(5) 1_545
O4 Ba1 2.821(5) 1_545
O5 Si2 1.654(3) 8_445
O5 Si2 1.654(3) 7_646
O5 Ba1 2.892(4) 2_655
O6 Si2 1.588(5) 5_756
O6 Ba1 2.819(5) 4_645
O6 Ba1 3.317(6) 3_545
O7 Si2 1.604(5) 5_746
O7 Ba1 2.660(5) 1_545
O7 Ba1 2.831(5) 4_645
